data_2105563
loop_
_publ_author_name
'Fu, Y.'
'Brock, C. P.'

_publ_section_title
;
 Temperature Dependence of the Rigid-Body Motion of Anthraquinone
;
_journal_issue 3
_journal_name_full 'Acta Crystallographica Section B'
_journal_page_first 308
_journal_page_last 315
_journal_paper_doi 10.1107/S0108768197013414
_journal_volume 54
_journal_year 1998
_chemical_formula_moiety 'C14 H8 O2'
_chemical_formula_sum 'C14 H8 O2'
_chemical_formula_weight 208.22
_chemical_melting_point 558.0(10)
_chemical_name_systematic
;
anthraquinone
;
_space_group_IT_number 14
_symmetry_cell_setting monoclinic
_symmetry_space_group_name_Hall '-P 2ybc'
_symmetry_space_group_name_H-M 'P 1 21/c 1'
_audit_creation_method 'created by SHELXL-93 and C P Brock'
_cell_angle_alpha 90.
_cell_angle_beta 102.591(15)
_cell_angle_gamma 90.
_cell_formula_units_Z 2
_cell_length_a 7.8621(9)
_cell_length_b 3.9121(7)
_cell_length_c 15.679(4)
_cell_measurement_reflns_used 22
_cell_measurement_temperature 197.0(10)
_cell_measurement_theta_max 13.1
_cell_measurement_theta_min 10.4
_cell_volume 470.65(16)
_computing_cell_refinement 'CAD4-VAX (ENRAF-Nonius, 1988)'
_computing_data_collection 'CAD4-VAX (ENRAF-Nonius, 1988)'
_computing_structure_refinement 'SHELXL-93 (Sheldrick, 1993)'
_diffrn_ambient_temperature 197.0(10)
_diffrn_measurement_device 'ENRAF-Nonius CAD4-VAX diffractometer'
_diffrn_measurement_method '\w/2\q scans'
_diffrn_radiation_monochromator graphite
_diffrn_radiation_type 'Mo K\a'
_diffrn_radiation_wavelength 0.71073
_diffrn_reflns_av_sigmaI/netI 0.019
_diffrn_reflns_limit_h_max 10
_diffrn_reflns_limit_h_min 0
_diffrn_reflns_limit_k_max 5
_diffrn_reflns_limit_k_min 0
_diffrn_reflns_limit_l_max 19
_diffrn_reflns_limit_l_min -20
_diffrn_reflns_number 1076
_diffrn_reflns_theta_max 27.48
_diffrn_reflns_theta_min 2.65
_diffrn_standards_decay_% -1.8
_diffrn_standards_interval_time 120
_diffrn_standards_number 3
_exptl_absorpt_coefficient_mu 0.09
_exptl_absorpt_correction_type none
_exptl_crystal_colour yellow
_exptl_crystal_density_diffrn 1.469
_exptl_crystal_density_meas ?
_exptl_crystal_description
;
Laths.  Major faces are {001}, {100}, {111}, and {10-2}.
;
_exptl_crystal_F_000 216
_exptl_crystal_size_max 0.55
_exptl_crystal_size_mid 0.52
_exptl_crystal_size_min 0.18
_refine_diff_density_max 0.27
_refine_diff_density_min -0.26
_refine_ls_extinction_method none
_refine_ls_goodness_of_fit_all 1.03
_refine_ls_goodness_of_fit_obs 1.08
_refine_ls_hydrogen_treatment refall
_refine_ls_matrix_type full
_refine_ls_number_parameters 89
_refine_ls_number_reflns 1076
_refine_ls_number_restraints 0
_refine_ls_R_factor_all 0.066
_refine_ls_R_factor_obs 0.047
_refine_ls_shift/esd_max -0.001
_refine_ls_shift/esd_mean 0.000
_refine_ls_structure_factor_coef Fsqd
_refine_ls_weighting_details 'w=1/[\s^2^(Fo^2^)+(0.1000P)^2^+0.1000P] where P=(Fo^2^+2Fc^2^)/3'
_refine_ls_weighting_scheme calc
_refine_ls_wR_factor_all 0.146
_refine_ls_wR_factor_obs 0.132
_reflns_number_observed 818
_reflns_number_total 1076
_reflns_observed_criterion >2sigma(I)
_cod_data_source_file cr0524.cif
_cod_data_source_block 197
_cod_depositor_comments
;
The following automatic conversions were performed:

'_exptl_crystal_density_meas' value 'not measured' was changed to '?'
- the value is perceived as not measured.

Automatic conversion script
Id: cif_fix_values 3008 2015-01-20 13:52:24Z robertas 

The following automatic conversions were performed:

'_refine_ls_weighting_scheme' value 'calc
w=1/[\s^2^(Fo^2^)+(0.1000P)^2^+0.1000P] where P=(Fo^2^+2Fc^2^)/3' was
changed to 'calc'. New tag '_refine_ls_weighting_details' was
created. The value of the new tag was set to
'w=1/[\s^2^(Fo^2^)+(0.1000P)^2^+0.1000P] where P=(Fo^2^+2Fc^2^)/3'.

Automatic conversion script
Id: cif_fix_values 3143 2015-03-26 13:38:13Z robertas 
;
_cod_original_cell_volume 470.63(15)
_cod_original_sg_symbol_H-M 'P 21/c'
_cod_database_code 2105563

loop_
_symmetry_equiv_pos_as_xyz
'x, y, z'
'-x, y+1/2, -z+1/2'
'-x, -y, -z'
'x, -y-1/2, z-1/2'

loop_
_atom_site_aniso_label
_atom_site_aniso_U_11
_atom_site_aniso_U_22
_atom_site_aniso_U_33
_atom_site_aniso_U_12
_atom_site_aniso_U_13
_atom_site_aniso_U_23
O 0.0337(6) 0.0738(10) 0.0304(6) -0.0088(6) 0.0177(5) -0.0100(6)
C1 0.0245(7) 0.0332(9) 0.0308(7) 0.0001(6) 0.0060(5) 0.0034(6)
C2 0.0274(8) 0.0343(9) 0.0355(9) -0.0024(6) -0.0031(6) 0.0027(7)
C3 0.0393(9) 0.0361(9) 0.0229(7) -0.0015(7) -0.0025(6) -0.0004(6)
C4 0.0355(8) 0.0346(9) 0.0205(7) 0.0009(6) 0.0057(5) 0.0008(6)
C5 0.0258(7) 0.0284(8) 0.0197(7) 0.0020(6) 0.0043(5) 0.0030(6)
C6 0.0227(7) 0.0292(8) 0.0215(7) 0.0020(5) 0.0037(5) 0.0034(6)
C7 0.0250(7) 0.0350(9) 0.0219(7) 0.0017(6) 0.0077(5) 0.0027(6)

loop_
_atom_site_label
_atom_site_fract_x
_atom_site_fract_y
_atom_site_fract_z
_atom_site_U_iso_or_equiv
_atom_site_thermal_displace_type
_atom_site_calc_flag
_atom_site_occupancy
_atom_site_type_symbol
O -0.21007(15) 0.0235(4) 0.11388(8) 0.0443(4) Uani d 1 O
C1 0.3426(2) 0.2708(4) 0.04941(10) 0.0295(4) Uani d 1 C
C2 0.4018(2) 0.4160(5) 0.13109(11) 0.0339(4) Uani d 1 C
C3 0.2937(2) 0.4290(5) 0.18991(10) 0.0342(4) Uani d 1 C
C4 0.1262(2) 0.2992(4) 0.16741(9) 0.0303(4) Uani d 1 C
C5 0.0648(2) 0.1537(4) 0.08534(9) 0.0247(4) Uani d 1 C
C6 0.1742(2) 0.1403(4) 0.02580(9) 0.0246(4) Uani d 1 C
C7 -0.1145(2) 0.0139(4) 0.06235(9) 0.0269(4) Uani d 1 C
H1 0.418(2) 0.252(5) 0.0076(12) 0.032(5) Uiso d 1 H
H2 0.521(3) 0.508(5) 0.1479(14) 0.043(5) Uiso d 1 H
H3 0.330(3) 0.536(5) 0.2442(15) 0.047(6) Uiso d 1 H
H4 0.047(3) 0.313(5) 0.2103(12) 0.038(5) Uiso d 1 H

loop_
_atom_type_symbol
_atom_type_description
_atom_type_scat_dispersion_real
_atom_type_scat_dispersion_imag
_atom_type_scat_source
C C 0.0033 0.0016 'International Tables Vol C Tables 4.2.6.8 and 6.1.1.4'
H H 0.0000 0.0000 'International Tables Vol C Tables 4.2.6.8 and 6.1.1.4'
O O 0.0106 0.0060 'International Tables Vol C Tables 4.2.6.8 and 6.1.1.4'

loop_
_geom_angle_atom_site_label_1
_geom_angle_atom_site_label_2
_geom_angle_atom_site_label_3
_geom_angle_site_symmetry_3
_geom_angle
_geom_angle_publ_flag
C6 C1 C2 . 120.30(14) yes
C1 C2 C3 . 119.97(14) yes
C2 C3 C4 . 120.33(15) yes
C3 C4 C5 . 120.27(15) yes
C4 C5 C6 . 119.43(13) yes
C4 C5 C7 . 119.67(13) yes
C6 C5 C7 . 120.90(13) yes
C1 C6 C5 . 119.69(14) yes
C1 C6 C7 3 119.02(13) yes
C5 C6 C7 3 121.29(13) yes
O C7 C5 . 121.27(14) yes
O C7 C6 3 120.92(14) yes
C5 C7 C6 3 117.82(12) yes
C2 C1 H1 . 121.3(11) yes
C6 C1 H1 . 118.4(11) yes
C1 C2 H2 . 120.4(12) yes
C3 C2 H2 . 119.7(12) yes
C2 C3 H3 . 120.6(13) yes
C4 C3 H3 . 118.9(13) yes
C3 C4 H4 . 120.0(11) yes
C5 C4 H4 . 119.7(11) yes

loop_
_geom_bond_atom_site_label_1
_geom_bond_atom_site_label_2
_geom_bond_site_symmetry_2
_geom_bond_distance
_geom_bond_publ_flag
O C7 . 1.218(2) yes
C1 C2 . 1.385(2) yes
C1 C6 . 1.392(2) yes
C2 C3 . 1.384(2) yes
C3 C4 . 1.384(2) yes
C4 C5 . 1.393(2) yes
C5 C6 . 1.401(2) yes
C5 C7 . 1.482(2) yes
C6 C7 3 1.487(2) yes
C1 H1 . 0.98(2) yes
C2 H2 . 0.98(2) yes
C3 H3 . 0.94(2) yes
C4 H4 . 1.01(2) yes
